data_2212749
loop_
_publ_author_name
'Choi, Hong Dae'
'Seo,  Pil Ja'
'Son, Byeng Wha'
'Lee, Uk'

_publ_section_title
;
 3-(2-Methyl-3-methylsulfanyl-1-benzofuran-5-yl)propanoic acid
;
_journal_coeditor_code AT2229
_journal_issue 4
_journal_name_full 'Acta Crystallographica Section E'
_journal_page_first o1588
_journal_page_last o1589
_journal_paper_doi 10.1107/S1600536807009294
_journal_volume 63
_journal_year 2007
_chemical_formula_iupac 'C13 H14 O3 S'
_chemical_formula_moiety 'C13 H14 O3 S'
_chemical_formula_sum 'C13 H14 O3 S'
_chemical_formula_weight 250.30
_chemical_name_systematic
;
(2-Methyl-3-methylsulfanyl-1-benzofuran-5-yl)propanoic acid
;
_space_group_IT_number 2
_symmetry_cell_setting triclinic
_symmetry_space_group_name_Hall '-P 1'
_symmetry_space_group_name_H-M 'P -1'
_atom_sites_solution_hydrogens geom
_atom_sites_solution_primary direct
_atom_sites_solution_secondary difmap
_audit_creation_method SHELXL-97
_cell_angle_alpha 112.3930(10)
_cell_angle_beta 93.5380(10)
_cell_angle_gamma 103.5850(10)
_cell_formula_units_Z 2
_cell_length_a 7.2095(5)
_cell_length_b 9.4991(6)
_cell_length_c 10.1130(7)
_cell_measurement_reflns_used 3456
_cell_measurement_temperature 173(2)
_cell_measurement_theta_max 28.16
_cell_measurement_theta_min 2.42
_cell_volume 613.56(7)
_computing_cell_refinement 'SAINT (Bruker, 1997)'
_computing_data_collection 'SMART (Bruker, 1997)'
_computing_data_reduction SAINT
_computing_molecular_graphics 'ORTEP-3 (Farrugia, 1997) and DIAMOND (Brandenburg, 1998)'
_computing_publication_material SHELXL-97-2
_computing_structure_refinement 'SHELXL97-2 (Sheldrick, 1997)'
_computing_structure_solution 'SHELXS97-2 (Sheldrick, 1997)'
_diffrn_ambient_temperature 173(2)
_diffrn_detector_area_resol_mean 10
_diffrn_measured_fraction_theta_full 0.982
_diffrn_measured_fraction_theta_max 0.982
_diffrn_measurement_device_type 'Bruker SMART CCD'
_diffrn_measurement_method '\f and \w'
_diffrn_radiation_monochromator graphite
_diffrn_radiation_source 'fine-focus sealed tube'
_diffrn_radiation_type MoK\a
_diffrn_radiation_wavelength 0.71073
_diffrn_reflns_av_R_equivalents 0.0495
_diffrn_reflns_av_sigmaI/netI 0.0429
_diffrn_reflns_limit_h_max 9
_diffrn_reflns_limit_h_min -9
_diffrn_reflns_limit_k_max 11
_diffrn_reflns_limit_k_min -11
_diffrn_reflns_limit_l_max 12
_diffrn_reflns_limit_l_min -12
_diffrn_reflns_number 5069
_diffrn_reflns_theta_full 26.50
_diffrn_reflns_theta_max 26.50
_diffrn_reflns_theta_min 2.21
_diffrn_standards_number 0
_exptl_absorpt_coefficient_mu 0.257
_exptl_absorpt_correction_type none
_exptl_crystal_colour colourless
_exptl_crystal_density_diffrn 1.355
_exptl_crystal_density_method 'not measured'
_exptl_crystal_description block
_exptl_crystal_F_000 264
_exptl_crystal_size_max 0.40
_exptl_crystal_size_mid 0.40
_exptl_crystal_size_min 0.20
_refine_diff_density_max 0.247
_refine_diff_density_min -0.229
_refine_ls_extinction_method none
_refine_ls_goodness_of_fit_ref 1.087
_refine_ls_hydrogen_treatment mixed
_refine_ls_matrix_type full
_refine_ls_number_parameters 159
_refine_ls_number_reflns 2494
_refine_ls_number_restraints 0
_refine_ls_restrained_S_all 1.087
_refine_ls_R_factor_all 0.0486
_refine_ls_R_factor_gt 0.0430
_refine_ls_shift/su_max 0.000
_refine_ls_shift/su_mean 0.000
_refine_ls_structure_factor_coef Fsqd
_refine_ls_weighting_details 'calc w=1/[\s^2^(Fo^2^)+(0.0298P)^2^+0.3912P] where P=(Fo^2^+2Fc^2^)/3'
_refine_ls_weighting_scheme calc
_refine_ls_wR_factor_gt 0.0966
_refine_ls_wR_factor_ref 0.0993
_reflns_number_gt 2242
_reflns_number_total 2494
_reflns_threshold_expression I>2\s(I)
_cod_data_source_file at2229.cif
_cod_data_source_block I
_cod_database_code 2212749
_cod_database_fobs_code 2212749

loop_
_symmetry_equiv_pos_as_xyz
'x, y, z'
'-x, -y, -z'

loop_
_atom_site_type_symbol
_atom_site_label
_atom_site_fract_x
_atom_site_fract_y
_atom_site_fract_z
_atom_site_U_iso_or_equiv
_atom_site_adp_type
_atom_site_calc_flag
_atom_site_refinement_flags
_atom_site_occupancy
S S 0.40427(8) 0.30668(6) 0.51033(5) 0.03273(15) Uani d . 1
O O1 0.20054(19) -0.12970(15) 0.48465(13) 0.0276(3) Uani d . 1
O O2 0.21204(19) 0.47771(16) 1.02905(15) 0.0312(3) Uani d . 1
O O3 -0.0554(2) 0.36689(18) 1.09380(16) 0.0338(3) Uani d . 1
H H1 -0.105(4) 0.417(3) 1.057(3) 0.050(7) Uiso d . 1
C C1 0.3184(3) 0.1304(2) 0.53350(19) 0.0254(4) Uani d . 1
C C2 0.3223(2) 0.1134(2) 0.67010(19) 0.0225(4) Uani d . 1
C C3 0.3788(3) 0.2185(2) 0.81616(18) 0.0229(4) Uani d . 1
H H3 0.4312 0.3289 0.8428 0.027 Uiso calc R 1
C C4 0.3568(3) 0.1580(2) 0.92191(18) 0.0227(4) Uani d . 1
C C5 0.2814(3) -0.0063(2) 0.8799(2) 0.0258(4) Uani d . 1
H H5 0.2674 -0.0459 0.9530 0.031 Uiso calc R 1
C C6 0.2267(3) -0.1127(2) 0.7352(2) 0.0271(4) Uani d . 1
H H6 0.1775 -0.2237 0.7076 0.032 Uiso calc R 1
C C7 0.2479(3) -0.0479(2) 0.63350(19) 0.0243(4) Uani d . 1
C C8 0.2435(3) -0.0166(2) 0.42786(19) 0.0270(4) Uani d . 1
C C9 0.4078(3) 0.2697(2) 1.08142(18) 0.0257(4) Uani d . 1
H H9A 0.4993 0.3707 1.0926 0.031 Uiso calc R 1
H H9B 0.4736 0.2222 1.1352 0.031 Uiso calc R 1
C C10 0.2296(3) 0.3043(2) 1.14773(19) 0.0284(4) Uani d . 1
H H10A 0.1366 0.2027 1.1336 0.034 Uiso calc R 1
H H10B 0.2697 0.3681 1.2535 0.034 Uiso calc R 1
C C11 0.1296(3) 0.3912(2) 1.08396(18) 0.0236(4) Uani d . 1
C C12 0.1971(3) -0.0789(3) 0.2670(2) 0.0351(5) Uani d . 1
H H12A 0.0565 -0.1216 0.2360 0.053 Uiso calc R 1
H H12B 0.2590 -0.1633 0.2231 0.053 Uiso calc R 1
H H12C 0.2451 0.0070 0.2360 0.053 Uiso calc R 1
C C13 0.2256(3) 0.4079(3) 0.5792(2) 0.0391(5) Uani d . 1
H H13A 0.2574 0.5107 0.5722 0.059 Uiso calc R 1
H H13B 0.2246 0.4244 0.6809 0.059 Uiso calc R 1
H H13C 0.0976 0.3435 0.5219 0.059 Uiso calc R 1

loop_
_atom_site_aniso_label
_atom_site_aniso_U_11
_atom_site_aniso_U_22
_atom_site_aniso_U_33
_atom_site_aniso_U_12
_atom_site_aniso_U_13
_atom_site_aniso_U_23
S 0.0370(3) 0.0363(3) 0.0328(3) 0.0090(2) 0.0118(2) 0.0222(2)
O1 0.0296(7) 0.0256(7) 0.0242(6) 0.0080(5) 0.0043(5) 0.0063(5)
O2 0.0267(7) 0.0345(8) 0.0412(8) 0.0110(6) 0.0080(6) 0.0232(6)
O3 0.0290(8) 0.0432(9) 0.0455(8) 0.0170(6) 0.0133(6) 0.0301(7)
C1 0.0263(10) 0.0308(10) 0.0228(9) 0.0101(8) 0.0064(7) 0.0133(7)
C2 0.0202(9) 0.0255(9) 0.0253(9) 0.0076(7) 0.0058(7) 0.0130(7)
C3 0.0210(9) 0.0223(9) 0.0262(9) 0.0062(7) 0.0037(7) 0.0107(7)
C4 0.0196(9) 0.0276(9) 0.0239(9) 0.0099(7) 0.0038(7) 0.0118(7)
C5 0.0275(9) 0.0284(10) 0.0298(9) 0.0123(7) 0.0076(7) 0.0175(8)
C6 0.0276(10) 0.0223(9) 0.0351(10) 0.0087(7) 0.0068(8) 0.0145(8)
C7 0.0209(9) 0.0261(9) 0.0256(9) 0.0086(7) 0.0047(7) 0.0091(7)
C8 0.0246(9) 0.0337(10) 0.0266(9) 0.0116(8) 0.0080(7) 0.0138(8)
C9 0.0265(10) 0.0308(10) 0.0228(9) 0.0116(8) 0.0011(7) 0.0124(7)
C10 0.0332(10) 0.0360(11) 0.0225(9) 0.0150(8) 0.0065(7) 0.0154(8)
C11 0.0265(9) 0.0234(9) 0.0197(8) 0.0086(7) 0.0046(7) 0.0065(7)
C12 0.0331(11) 0.0467(12) 0.0232(9) 0.0151(9) 0.0046(8) 0.0094(8)
C13 0.0404(12) 0.0298(11) 0.0483(12) 0.0098(9) 0.0084(10) 0.0173(9)

loop_
_atom_type_symbol
_atom_type_description
_atom_type_scat_dispersion_real
_atom_type_scat_dispersion_imag
_atom_type_scat_source
C C 0.0033 0.0016 'International Tables Vol C Tables 4.2.6.8 and 6.1.1.4'
H H 0.0000 0.0000 'International Tables Vol C Tables 4.2.6.8 and 6.1.1.4'
O O 0.0106 0.0060 'International Tables Vol C Tables 4.2.6.8 and 6.1.1.4'
S S 0.1246 0.1234 'International Tables Vol C Tables 4.2.6.8 and 6.1.1.4'

loop_
_geom_angle_atom_site_label_1
_geom_angle_atom_site_label_2
_geom_angle_atom_site_label_3
_geom_angle
C1 S C13 101.18(9)
C7 O1 C8 106.08(14)
C11 O3 H1 110.6(19)
C8 C1 C2 106.63(16)
C8 C1 S 126.80(14)
C2 C1 S 126.52(14)
C7 C2 C3 119.66(16)
C7 C2 C1 105.58(16)
C3 C2 C1 134.75(17)
C4 C3 C2 118.74(17)
C4 C3 H3 120.6
C2 C3 H3 120.6
C3 C4 C5 119.67(16)
C3 C4 C9 120.02(16)
C5 C4 C9 120.27(16)
C6 C5 C4 122.39(16)
C6 C5 H5 118.8
C4 C5 H5 118.8
C7 C6 C5 116.22(17)
C7 C6 H6 121.9
C5 C6 H6 121.9
O1 C7 C6 126.43(17)
O1 C7 C2 110.26(15)
C6 C7 C2 123.31(17)
C1 C8 O1 111.44(15)
C1 C8 C12 133.35(18)
O1 C8 C12 115.20(17)
C4 C9 C10 112.52(15)
C4 C9 H9A 109.1
C10 C9 H9A 109.1
C4 C9 H9B 109.1
C10 C9 H9B 109.1
H9A C9 H9B 107.8
C11 C10 C9 113.59(15)
C11 C10 H10A 108.8
C9 C10 H10A 108.8
C11 C10 H10B 108.8
C9 C10 H10B 108.8
H10A C10 H10B 107.7
O2 C11 O3 123.04(17)
O2 C11 C10 123.36(17)
O3 C11 C10 113.60(16)
C8 C12 H12A 109.5
C8 C12 H12B 109.5
H12A C12 H12B 109.5
C8 C12 H12C 109.5
H12A C12 H12C 109.5
H12B C12 H12C 109.5
S C13 H13A 109.5
S C13 H13B 109.5
H13A C13 H13B 109.5
S C13 H13C 109.5
H13A C13 H13C 109.5
H13B C13 H13C 109.5

loop_
_geom_bond_atom_site_label_1
_geom_bond_atom_site_label_2
_geom_bond_distance
S C1 1.7529(19)
S C13 1.803(2)
O1 C7 1.381(2)
O1 C8 1.384(2)
O2 C11 1.223(2)
O3 C11 1.316(2)
O3 H1 0.83(3)
C1 C8 1.349(3)
C1 C2 1.450(2)
C2 C7 1.389(3)
C2 C3 1.398(2)
C3 C4 1.395(2)
C3 H3 0.9500
C4 C5 1.406(3)
C4 C9 1.517(2)
C5 C6 1.391(3)
C5 H5 0.9500
C6 C7 1.385(3)
C6 H6 0.9500
C8 C12 1.488(3)
C9 C10 1.531(3)
C9 H9A 0.9900
C9 H9B 0.9900
C10 C11 1.499(2)
C10 H10A 0.9900
C10 H10B 0.9900
C12 H12A 0.9800
C12 H12B 0.9800
C12 H12C 0.9800
C13 H13A 0.9800
C13 H13B 0.9800
C13 H13C 0.9800

loop_
_geom_hbond_atom_site_label_D
_geom_hbond_atom_site_label_H
_geom_hbond_atom_site_label_A
_geom_hbond_site_symmetry_A
_geom_hbond_distance_DH
_geom_hbond_distance_HA
_geom_hbond_distance_DA
_geom_hbond_angle_DHA
O3 H1 O2 2_567 0.83(3) 1.82(3) 2.6467(19) 178(3)

loop_
_geom_torsion_atom_site_label_1
_geom_torsion_atom_site_label_2
_geom_torsion_atom_site_label_3
_geom_torsion_atom_site_label_4
_geom_torsion
C13 S C1 C8 111.74(18)
C13 S C1 C2 -71.25(18)
C8 C1 C2 C7 0.3(2)
S C1 C2 C7 -177.15(14)
C8 C1 C2 C3 -178.75(19)
S C1 C2 C3 3.8(3)
C7 C2 C3 C4 -0.7(3)
C1 C2 C3 C4 178.34(19)
C2 C3 C4 C5 0.9(3)
C2 C3 C4 C9 -177.10(16)
C3 C4 C5 C6 -0.1(3)
C9 C4 C5 C6 177.86(16)
C4 C5 C6 C7 -0.9(3)
C8 O1 C7 C6 179.07(18)
C8 O1 C7 C2 -0.98(19)
C5 C6 C7 O1 -178.93(16)
C5 C6 C7 C2 1.1(3)
C3 C2 C7 O1 179.66(15)
C1 C2 C7 O1 0.40(19)
C3 C2 C7 C6 -0.4(3)
C1 C2 C7 C6 -179.64(17)
C2 C1 C8 O1 -1.0(2)
S C1 C8 O1 176.51(13)
C2 C1 C8 C12 178.2(2)
S C1 C8 C12 -4.3(3)
C7 O1 C8 C1 1.2(2)
C7 O1 C8 C12 -178.09(15)
C3 C4 C9 C10 99.0(2)
C5 C4 C9 C10 -79.0(2)
C4 C9 C10 C11 -64.5(2)
C9 C10 C11 O2 -26.3(3)
C9 C10 C11 O3 154.27(16)

loop_
_cod_related_entry_id
_cod_related_entry_database
_cod_related_entry_code
1 ChemSpider 21125091
